data_2235832
loop_
_publ_author_name
'Asiri, Abdullah M.'
'Faidallah, Hassan M.'
'Ng, Seik Weng'
'Tiekink, Edward R. T.'

_publ_section_title
;
 4-(4-Bromophenyl)-8-methyl-2-oxo-1,2,3,4,4a,5,6,7-octahydroquinoline-3-carbonitrile
;
_journal_coeditor_code HB6875
_journal_issue 8
_journal_name_full 'Acta Crystallographica Section E'
_journal_page_first o2376
_journal_page_last o2377
_journal_paper_doi 10.1107/S1600536812029820
_journal_volume 68
_journal_year 2012
_chemical_formula_iupac 'C17 H17 Br N2 O'
_chemical_formula_moiety 'C17 H17 Br N2 O'
_chemical_formula_sum 'C17 H17 Br N2 O'
_chemical_formula_weight 345.24
_chemical_name_systematic
;
4-(4-Bromophenyl)-8-methyl-2-oxo-1,2,3,4,4a,5,6,7-octahydroquinoline-3-
carbonitrile
;
_space_group_IT_number 14
_symmetry_cell_setting monoclinic
_symmetry_space_group_name_Hall '-P 2ybc'
_symmetry_space_group_name_H-M 'P 1 21/c 1'
_atom_sites_solution_hydrogens geom
_atom_sites_solution_primary direct
_atom_sites_solution_secondary difmap
_audit_creation_method SHELXL-97
_cell_angle_alpha 90.00
_cell_angle_beta 100.453(8)
_cell_angle_gamma 90.00
_cell_formula_units_Z 4
_cell_length_a 11.1959(10)
_cell_length_b 7.5902(6)
_cell_length_c 18.3886(12)
_cell_measurement_reflns_used 2464
_cell_measurement_temperature 100(2)
_cell_measurement_theta_max 27.50
_cell_measurement_theta_min 2.33
_cell_volume 1536.7(2)
_computing_cell_refinement 'CrysAlis PRO (Agilent, 2012)'
_computing_data_collection 'CrysAlis PRO (Agilent, 2012)'
_computing_data_reduction 'CrysAlis PRO (Agilent, 2012)'
_computing_molecular_graphics 'ORTEP-3 for Windows (Farrugia, 1997) and DIAMOND (Brandenburg, 2006)'
_computing_publication_material 'publCIF (Westrip, 2010)'
_computing_structure_refinement 'SHELXL97 (Sheldrick, 2008)'
_computing_structure_solution 'SHELXS97 (Sheldrick, 2008)'
_diffrn_ambient_temperature 100(2)
_diffrn_detector_area_resol_mean 10.4041
_diffrn_measured_fraction_theta_full 0.999
_diffrn_measured_fraction_theta_max 0.999
_diffrn_measurement_device_type 'Agilent SuperNova Dual diffractometer with an Atlas detector'
_diffrn_measurement_method '\w scan'
_diffrn_radiation_monochromator Mirror
_diffrn_radiation_source 'SuperNova (Mo) X-ray Source'
_diffrn_radiation_type MoK\a
_diffrn_radiation_wavelength 0.71073
_diffrn_reflns_av_R_equivalents 0.0519
_diffrn_reflns_av_sigmaI/netI 0.0644
_diffrn_reflns_limit_h_max 9
_diffrn_reflns_limit_h_min -14
_diffrn_reflns_limit_k_max 9
_diffrn_reflns_limit_k_min -9
_diffrn_reflns_limit_l_max 23
_diffrn_reflns_limit_l_min -22
_diffrn_reflns_number 9883
_diffrn_reflns_theta_full 27.56
_diffrn_reflns_theta_max 27.56
_diffrn_reflns_theta_min 2.64
_diffrn_standards_decay_% 0
_diffrn_standards_interval_count 0
_diffrn_standards_interval_time 0
_diffrn_standards_number 0
_exptl_absorpt_coefficient_mu 2.675
_exptl_absorpt_correction_T_max 1.00000
_exptl_absorpt_correction_T_min 0.58067
_exptl_absorpt_correction_type multi-scan
_exptl_absorpt_process_details '(CrysAlis PRO; Agilent, 2012)'
_exptl_crystal_colour light-yellow
_exptl_crystal_density_diffrn 1.492
_exptl_crystal_density_method 'not measured'
_exptl_crystal_description plate
_exptl_crystal_F_000 704
_exptl_crystal_size_max 0.40
_exptl_crystal_size_mid 0.20
_exptl_crystal_size_min 0.02
_refine_diff_density_max 0.873
_refine_diff_density_min -0.435
_refine_ls_extinction_method none
_refine_ls_goodness_of_fit_ref 1.016
_refine_ls_hydrogen_treatment constr
_refine_ls_matrix_type full
_refine_ls_number_parameters 199
_refine_ls_number_reflns 3549
_refine_ls_number_restraints 22
_refine_ls_restrained_S_all 1.019
_refine_ls_R_factor_all 0.1030
_refine_ls_R_factor_gt 0.0625
_refine_ls_shift/su_max 0.000
_refine_ls_shift/su_mean 0.000
_refine_ls_structure_factor_coef Fsqd
_refine_ls_weighting_details 'calc w=1/[\s^2^(Fo^2^)+(0.0744P)^2^+2.0179P] where P=(Fo^2^+2Fc^2^)/3'
_refine_ls_weighting_scheme calc
_refine_ls_wR_factor_gt 0.1479
_refine_ls_wR_factor_ref 0.1729
_reflns_number_gt 2296
_reflns_number_total 3549
_reflns_threshold_expression I>2\s(I)
_cod_data_source_file hb6875.cif
_cod_data_source_block I
_cod_original_sg_symbol_H-M 'P 21/c'
_cod_database_code 2235832
_cod_database_fobs_code 2235832

loop_
_symmetry_equiv_pos_as_xyz
'x, y, z'
'-x, y+1/2, -z+1/2'
'-x, -y, -z'
'x, -y-1/2, z-1/2'

loop_
_atom_site_type_symbol
_atom_site_label
_atom_site_fract_x
_atom_site_fract_y
_atom_site_fract_z
_atom_site_U_iso_or_equiv
_atom_site_adp_type
_atom_site_calc_flag
_atom_site_refinement_flags
_atom_site_occupancy
_atom_site_symmetry_multiplicity
_atom_site_disorder_assembly
_atom_site_disorder_group
Br Br1 0.06147(5) 0.90018(7) 0.92341(3) 0.0586(2) Uani d . 1 1 . .
O O1 0.4933(5) 0.4661(6) 0.5872(2) 0.0912(16) Uani d . 1 1 . .
N N1 0.4052(4) 0.7076(6) 0.5296(2) 0.0576(12) Uani d . 1 1 . .
H H1n 0.4373 0.6809 0.4907 0.069 Uiso calc R 1 1 . .
N N2 0.3645(6) 0.3614(6) 0.7319(3) 0.0836(18) Uani d . 1 1 . .
C C1 0.3778(6) 0.9254(7) 0.3984(3) 0.0579(14) Uani d . 1 1 A .
H H1A 0.3554 1.0180 0.3613 0.087 Uiso calc PR 0.50 1 . .
H H1B 0.3492 0.8112 0.3771 0.087 Uiso calc PR 0.50 1 . .
H H1C 0.4663 0.9223 0.4136 0.087 Uiso calc PR 0.50 1 . .
H H1D 0.4252 0.8163 0.4067 0.087 Uiso calc PR 0.50 1 . .
H H1E 0.4314 1.0231 0.3909 0.087 Uiso calc PR 0.50 1 . .
H H1F 0.3143 0.9120 0.3544 0.087 Uiso calc PR 0.50 1 . .
C C2 0.3211(5) 0.9625(7) 0.4635(3) 0.0585(14) Uani d D 1 1 . .
C C3 0.2661(15) 1.1429(16) 0.4681(7) 0.061(4) Uani d PDU 0.50 1 A 1
H H3A 0.3222 1.2288 0.4516 0.073 Uiso calc PR 0.50 1 A 1
H H3B 0.1900 1.1461 0.4311 0.073 Uiso calc PR 0.50 1 A 1
C C4 0.2372(13) 1.2098(17) 0.5380(6) 0.063(3) Uani d PDU 0.50 1 A 1
H H4A 0.3078 1.2763 0.5647 0.075 Uiso calc PR 0.50 1 A 1
H H4B 0.1679 1.2925 0.5268 0.075 Uiso calc PR 0.50 1 A 1
C C5 0.2067(11) 1.0704(13) 0.5856(8) 0.055(4) Uani d PDU 0.50 1 A 1
H H5A 0.1212 1.0358 0.5676 0.066 Uiso calc PR 0.50 1 A 1
H H5B 0.2114 1.1197 0.6359 0.066 Uiso calc PR 0.50 1 A 1
C C3' 0.2305(15) 1.1102(18) 0.4484(7) 0.061(4) Uani d PD 0.50 1 A 2
H H3C 0.2712 1.2160 0.4330 0.073 Uiso calc PR 0.50 1 A 2
H H3D 0.1650 1.0762 0.4071 0.073 Uiso calc PR 0.50 1 A 2
C C4' 0.1773(13) 1.1532(17) 0.5133(7) 0.063(3) Uani d PD 0.50 1 A 2
H H4C 0.2227 1.2550 0.5382 0.075 Uiso calc PR 0.50 1 A 2
H H4D 0.0930 1.1935 0.4952 0.075 Uiso calc PR 0.50 1 A 2
C C5' 0.1727(10) 1.0196(15) 0.5692(8) 0.055(4) Uani d PD 0.50 1 A 2
H H5C 0.1035 0.9404 0.5508 0.066 Uiso calc PR 0.50 1 A 2
H H5D 0.1547 1.0790 0.6139 0.066 Uiso calc PR 0.50 1 A 2
C C6 0.2820(6) 0.9091(8) 0.5917(3) 0.075(2) Uani d D 1 1 . .
H H6 0.3575 0.9591 0.6222 0.090 Uiso calc PR 0.50 1 A 1
H H6' 0.3437 0.9871 0.6221 0.090 Uiso calc PR 0.50 1 A 2
C C7 0.3338(5) 0.8612(7) 0.5242(3) 0.0543(14) Uani d . 1 1 A .
C C8 0.4298(6) 0.5976(8) 0.5872(3) 0.0675(18) Uani d . 1 1 A .
C C9 0.3741(6) 0.6431(8) 0.6547(3) 0.0667(17) Uani d . 1 1 . .
H H9 0.4373 0.7148 0.6872 0.080 Uiso calc R 1 1 A .
C C10 0.2671(5) 0.7576(6) 0.6390(2) 0.0457(11) Uani d . 1 1 A .
H H10 0.2039 0.6833 0.6079 0.055 Uiso calc R 1 1 . .
C C11 0.3637(5) 0.4810(7) 0.6963(2) 0.0522(13) Uani d . 1 1 A .
C C12 0.2137(4) 0.7995(6) 0.7068(2) 0.0423(11) Uani d . 1 1 . .
C C13 0.1125(6) 0.7135(9) 0.7198(3) 0.0698(18) Uani d . 1 1 A .
H H13 0.0740 0.6294 0.6850 0.084 Uiso calc R 1 1 . .
C C14 0.0646(5) 0.7472(9) 0.7836(3) 0.0704(18) Uani d . 1 1 . .
H H14 -0.0070 0.6887 0.7914 0.085 Uiso calc R 1 1 A .
C C15 0.1213(5) 0.8642(6) 0.8342(2) 0.0447(11) Uani d . 1 1 A .
C C16 0.2224(5) 0.9533(7) 0.8224(3) 0.0507(12) Uani d . 1 1 . .
H H16 0.2602 1.0378 0.8573 0.061 Uiso calc R 1 1 A .
C C17 0.2689(5) 0.9188(6) 0.7589(3) 0.0476(12) Uani d . 1 1 A .
H H17 0.3401 0.9784 0.7511 0.057 Uiso calc R 1 1 . .

loop_
_atom_site_aniso_label
_atom_site_aniso_U_11
_atom_site_aniso_U_22
_atom_site_aniso_U_33
_atom_site_aniso_U_12
_atom_site_aniso_U_13
_atom_site_aniso_U_23
Br1 0.0719(4) 0.0740(4) 0.0378(3) 0.0033(3) 0.0312(3) -0.0034(2)
O1 0.134(4) 0.098(3) 0.057(2) 0.072(3) 0.058(3) 0.033(2)
N1 0.072(3) 0.068(3) 0.044(2) 0.031(2) 0.041(2) 0.020(2)
N2 0.153(6) 0.055(3) 0.057(3) 0.021(3) 0.057(3) 0.010(2)
C1 0.076(4) 0.061(3) 0.043(3) -0.003(3) 0.028(3) 0.007(2)
C2 0.066(4) 0.068(3) 0.050(3) 0.016(3) 0.035(3) 0.022(3)
C3 0.072(8) 0.073(5) 0.041(6) 0.023(5) 0.020(5) 0.018(4)
C4 0.069(7) 0.066(6) 0.061(6) 0.030(5) 0.032(5) 0.021(4)
C5 0.071(6) 0.052(6) 0.051(6) 0.017(5) 0.032(5) 0.006(5)
C3' 0.072(8) 0.073(5) 0.041(6) 0.023(5) 0.020(5) 0.018(4)
C4' 0.069(7) 0.066(6) 0.061(6) 0.030(5) 0.032(5) 0.021(4)
C5' 0.071(6) 0.052(6) 0.051(6) 0.017(5) 0.032(5) 0.006(5)
C6 0.090(5) 0.090(4) 0.062(3) 0.047(4) 0.058(3) 0.040(3)
C7 0.060(3) 0.067(3) 0.045(3) 0.024(3) 0.035(2) 0.017(2)
C8 0.085(4) 0.077(4) 0.051(3) 0.042(3) 0.041(3) 0.019(3)
C9 0.096(5) 0.066(3) 0.050(3) 0.028(3) 0.043(3) 0.017(3)
C10 0.064(3) 0.044(3) 0.034(2) 0.004(2) 0.023(2) 0.000(2)
C11 0.090(4) 0.044(3) 0.031(2) 0.009(3) 0.032(2) 0.000(2)
C12 0.057(3) 0.043(2) 0.032(2) -0.001(2) 0.021(2) 0.0019(19)
C13 0.079(4) 0.096(4) 0.043(3) -0.039(4) 0.034(3) -0.027(3)
C14 0.070(4) 0.100(5) 0.049(3) -0.039(3) 0.032(3) -0.020(3)
C15 0.048(3) 0.056(3) 0.035(2) 0.002(2) 0.022(2) -0.002(2)
C16 0.058(3) 0.053(3) 0.046(3) -0.001(2) 0.024(2) -0.011(2)
C17 0.059(3) 0.041(2) 0.051(3) -0.004(2) 0.032(2) -0.003(2)

loop_
_atom_type_symbol
_atom_type_description
_atom_type_scat_dispersion_real
_atom_type_scat_dispersion_imag
_atom_type_scat_source
C C 0.0033 0.0016 'International Tables Vol C Tables 4.2.6.8 and 6.1.1.4'
H H 0.0000 0.0000 'International Tables Vol C Tables 4.2.6.8 and 6.1.1.4'
N N 0.0061 0.0033 'International Tables Vol C Tables 4.2.6.8 and 6.1.1.4'
O O 0.0106 0.0060 'International Tables Vol C Tables 4.2.6.8 and 6.1.1.4'
Br Br -0.2901 2.4595 'International Tables Vol C Tables 4.2.6.8 and 6.1.1.4'

loop_
_geom_angle_atom_site_label_1
_geom_angle_atom_site_label_2
_geom_angle_atom_site_label_3
_geom_angle
C8 N1 C7 127.3(4)
C8 N1 H1n 116.3
C7 N1 H1n 116.3
C2 C1 H1A 109.5
C2 C1 H1B 109.5
H1A C1 H1B 109.5
C2 C1 H1C 109.5
H1A C1 H1C 109.5
H1B C1 H1C 109.5
C2 C1 H1D 109.5
H1A C1 H1D 141.1
H1B C1 H1D 56.3
H1C C1 H1D 56.3
C2 C1 H1E 109.5
H1A C1 H1E 56.3
H1B C1 H1E 141.1
H1C C1 H1E 56.3
H1D C1 H1E 109.5
C2 C1 H1F 109.5
H1A C1 H1F 56.3
H1B C1 H1F 56.3
H1C C1 H1F 141.1
H1D C1 H1F 109.5
H1E C1 H1F 109.5
C7 C2 C1 124.6(5)
C7 C2 C3' 123.2(7)
C1 C2 C3' 111.5(6)
C7 C2 C3 117.1(6)
C1 C2 C3 117.2(6)
C4 C3 C2 121.3(10)
C4 C3 H3A 107.0
C2 C3 H3A 107.0
C4 C3 H3B 107.0
C2 C3 H3B 107.0
H3A C3 H3B 106.7
C5 C4 C3 112.8(13)
C5 C4 H4A 109.0
C3 C4 H4A 109.0
C5 C4 H4B 109.0
C3 C4 H4B 109.0
H4A C4 H4B 107.8
C4 C5 C6 117.1(10)
C4 C5 H5A 108.0
C6 C5 H5A 108.0
C4 C5 H5B 108.0
C6 C5 H5B 108.0
H5A C5 H5B 107.3
C4' C3' C2 112.1(9)
C4' C3' H3C 109.2
C2 C3' H3C 109.2
C4' C3' H3D 109.2
C2 C3' H3D 109.2
H3C C3' H3D 107.9
C5' C4' C3' 119.5(12)
C5' C4' H4C 107.4
C3' C4' H4C 107.4
C5' C4' H4D 107.4
C3' C4' H4D 107.4
H4C C4' H4D 107.0
C4' C5' C6 117.4(10)
C4' C5' H5C 107.9
C6 C5' H5C 107.9
C4' C5' H5D 107.9
C6 C5' H5D 107.9
H5C C5' H5D 107.2
C10 C6 C5' 115.6(7)
C10 C6 C5 124.6(6)
C5' C6 C5 22.9(9)
C10 C6 C7 113.7(5)
C5' C6 C7 109.2(7)
C5 C6 C7 115.9(6)
C10 C6 H6 98.1
C5' C6 H6 120.9
C5 C6 H6 98.1
C7 C6 H6 98.1
C10 C6 H6' 105.9
C5' C6 H6' 105.9
C7 C6 H6' 105.9
C2 C7 N1 120.4(4)
C2 C7 C6 123.3(5)
N1 C7 C6 116.1(4)
O1 C8 N1 123.1(5)
O1 C8 C9 120.4(5)
N1 C8 C9 116.6(4)
C11 C9 C10 117.5(5)
C11 C9 C8 108.5(4)
C10 C9 C8 114.4(4)
C11 C9 H9 105.0
C10 C9 H9 105.0
C8 C9 H9 105.0
C9 C10 C6 113.8(5)
C9 C10 C12 113.2(4)
C6 C10 C12 115.4(4)
C9 C10 H10 104.3
C6 C10 H10 104.3
C12 C10 H10 104.3
N2 C11 C9 174.1(7)
C13 C12 C17 118.3(4)
C13 C12 C10 120.6(4)
C17 C12 C10 121.1(4)
C12 C13 C14 121.0(5)
C12 C13 H13 119.5
C14 C13 H13 119.5
C15 C14 C13 119.5(5)
C15 C14 H14 120.3
C13 C14 H14 120.3
C14 C15 C16 120.7(4)
C14 C15 Br1 119.4(4)
C16 C15 Br1 119.8(4)
C15 C16 C17 119.2(5)
C15 C16 H16 120.4
C17 C16 H16 120.4
C12 C17 C16 121.3(5)
C12 C17 H17 119.4
C16 C17 H17 119.4

loop_
_geom_bond_atom_site_label_1
_geom_bond_atom_site_label_2
_geom_bond_distance
Br1 C15 1.900(4)
O1 C8 1.225(6)
N1 C8 1.336(6)
N1 C7 1.407(6)
N1 H1n 0.8800
N2 C11 1.118(6)
C1 C2 1.481(7)
C1 H1A 0.9800
C1 H1B 0.9800
C1 H1C 0.9800
C1 H1D 0.9800
C1 H1E 0.9800
C1 H1F 0.9800
C2 C7 1.342(7)
C2 C3' 1.503(9)
C2 C3 1.510(9)
C3 C4 1.471(10)
C3 H3A 0.9900
C3 H3B 0.9900
C4 C5 1.454(10)
C4 H4A 0.9900
C4 H4B 0.9900
C5 C6 1.479(9)
C5 H5A 0.9900
C5 H5B 0.9900
C3' C4' 1.464(10)
C3' H3C 0.9900
C3' H3D 0.9900
C4' C5' 1.451(10)
C4' H4C 0.9900
C4' H4D 0.9900
C5' C6 1.480(9)
C5' H5C 0.9900
C5' H5D 0.9900
C6 C10 1.469(7)
C6 C7 1.507(7)
C6 H6 1.0000
C6 H6' 1.0000
C8 C9 1.527(7)
C9 C11 1.465(7)
C9 C10 1.465(7)
C9 H9 1.0000
C10 C12 1.511(6)
C10 H10 1.0000
C12 C13 1.366(7)
C12 C17 1.380(7)
C13 C14 1.398(7)
C13 H13 0.9500
C14 C15 1.358(7)
C14 H14 0.9500
C15 C16 1.369(7)
C16 C17 1.387(6)
C16 H16 0.9500
C17 H17 0.9500

loop_
_geom_hbond_atom_site_label_D
_geom_hbond_atom_site_label_H
_geom_hbond_atom_site_label_A
_geom_hbond_site_symmetry_A
_geom_hbond_distance_DH
_geom_hbond_distance_HA
_geom_hbond_distance_DA
_geom_hbond_angle_DHA
N1 H1n O1 3_666 0.88 2.08 2.921(5) 161
C1 H1A N2 4_575 0.98 2.57 3.442(8) 148
C13 H13 Br1 2_546 0.95 2.86 3.811(6) 174
C1 H1B Cg1 4_564 0.98 2.78 3.590(6) 141

loop_
_geom_torsion_atom_site_label_1
_geom_torsion_atom_site_label_2
_geom_torsion_atom_site_label_3
_geom_torsion_atom_site_label_4
_geom_torsion
C7 C2 C3 C4 4.8(19)
C1 C2 C3 C4 -163.6(12)
C3' C2 C3 C4 117(4)
C2 C3 C4 C5 -30(2)
C3 C4 C5 C6 42.1(18)
C7 C2 C3' C4' 11.8(19)
C1 C2 C3' C4' -177.7(11)
C3 C2 C3' C4' -67(2)
C2 C3' C4' C5' -25(2)
C3' C4' C5' C6 43(2)
C4' C5' C6 C10 -170.4(10)
C4' C5' C6 C5 71(2)
C4' C5' C6 C7 -40.8(15)
C4 C5 C6 C10 177.9(10)
C4 C5 C6 C5' -109(3)
C4 C5 C6 C7 -30.9(16)
C1 C2 C7 N1 0.2(10)
C3' C2 C7 N1 169.4(10)
C3 C2 C7 N1 -167.4(9)
C1 C2 C7 C6 175.6(6)
C3' C2 C7 C6 -15.1(13)
C3 C2 C7 C6 8.1(12)
C8 N1 C7 C2 177.4(6)
C8 N1 C7 C6 1.7(9)
C10 C6 C7 C2 158.9(6)
C5' C6 C7 C2 28.2(11)
C5 C6 C7 C2 4.5(12)
C10 C6 C7 N1 -25.4(8)
C5' C6 C7 N1 -156.1(7)
C5 C6 C7 N1 -179.8(8)
C7 N1 C8 O1 -179.9(7)
C7 N1 C8 C9 0.2(10)
O1 C8 C9 C11 -24.4(9)
N1 C8 C9 C11 155.5(6)
O1 C8 C9 C10 -157.8(7)
N1 C8 C9 C10 22.1(9)
C11 C9 C10 C6 -175.0(5)
C8 C9 C10 C6 -46.0(8)
C11 C9 C10 C12 50.7(7)
C8 C9 C10 C12 179.7(5)
C5' C6 C10 C9 174.9(8)
C5 C6 C10 C9 -160.7(9)
C7 C6 C10 C9 47.5(8)
C5' C6 C10 C12 -51.8(10)
C5 C6 C10 C12 -27.4(12)
C7 C6 C10 C12 -179.2(5)
C9 C10 C12 C13 -101.3(7)
C6 C10 C12 C13 125.1(6)
C9 C10 C12 C17 75.4(6)
C6 C10 C12 C17 -58.2(7)
C17 C12 C13 C14 1.1(9)
C10 C12 C13 C14 177.9(6)
C12 C13 C14 C15 -1.6(10)
C13 C14 C15 C16 2.0(9)
C13 C14 C15 Br1 -176.5(5)
C14 C15 C16 C17 -2.0(8)
Br1 C15 C16 C17 176.6(4)
C13 C12 C17 C16 -1.0(8)
C10 C12 C17 C16 -177.8(4)
C15 C16 C17 C12 1.4(8)
